data_1541353
loop_
_publ_author_name
'Onoda, M.'
'Sato, M.'

_publ_section_title
;
 Superlattice structure of superconducting Bi-Sr-Cu-O system
;
_journal_name_full 'Solid State Communications'
_journal_page_first 799
_journal_page_last 804
_journal_volume 67
_journal_year 1988
_chemical_formula_sum 'Bi10 Cu5 O29 Sr10'
_chemical_name_systematic 'Bi10 Sr10 Cu5 O29'
_space_group_IT_number 5
_symmetry_space_group_name_Hall 'C 2y'
_symmetry_space_group_name_H-M 'C 1 2 1'
_cell_angle_alpha 90
_cell_angle_beta 113.55
_cell_angle_gamma 90
_cell_formula_units_Z 4
_cell_length_a 26.856
_cell_length_b 5.38
_cell_length_c 26.908
_cell_volume 3564.001
_citation_journal_id_ASTM SSCOA4
_cod_data_source_file Onoda_SSCOA4_1988_557.cif
_cod_data_source_block Bi10Cu5O29Sr10
_cod_database_code 1541353

loop_
_symmetry_equiv_pos_as_xyz
x,y,z
-x,y,-z
x+1/2,y+1/2,z
-x+1/2,y+1/2,-z

loop_
_atom_site_label
_atom_site_type_symbol
_atom_site_fract_x
_atom_site_fract_y
_atom_site_fract_z
_atom_site_occupancy
_atom_site_U_iso_or_equiv
Sr4 Sr+2 0.1967 0.0154 0.3237 1 0.0
O28 O-2 0.0745 0.133 0.9028 1 0.0
O25 O-2 0.0598 0.404 0.5269 1 0.0
Bi1 Bi+3 0.0739 0.5 0.0844 1 0.0
Sr5 Sr+2 0.183 0.5218 0.415 1 0.0
O14 O-2 0.1488 0.515 0.305 1 0.0
Bi10 Bi+3 0.0668 0.0449 0.9837 1 0.0
Bi4 Bi+3 0.0708 0.0546 0.3612 1 0.0
O24 O-2 0.0701 0.113 0.4416 1 0.0
O7 O-2 0.2262 0.268 0.6963 1 0.0
Bi2 Bi+3 0.0778 0.0463 0.1772 1 0.0
O27 O-2 0.0523 0.428 0.8077 1 0.0
O4 O-2 0.2648 0.256 0.4038 1 0.0
O18 O-2 0.1362 0.019 0.8263 1 0.0
Cu5 Cu+1 0.2532 0.0023 0.4509 1 0.0
Bi8 Bi+3 0.0542 0.0511 0.7885 1 0.0
O22 O-2 0.0815 0.116 0.2556 1 0.0
O11 O-2 0.1518 0.024 0.0128 1 0.0
Bi9 Bi+3 0.0624 0.5033 0.8867 1 0.0
O3 O-2 0.2629 0.248 0.3019 1 0.0
O12 O-2 0.1471 0.585 0.118 1 0.0
Sr2 Sr+2 0.1932 0.0144 0.1293 1 0.0
Bi7 Bi+3 0.0532 0.4964 0.6782 1 0.0
Bi5 Bi+3 0.0638 0.5019 0.4602 1 0.0
O9 O-2 0.2329 0.253 0.8974 1 0.0
O21 O-2 0.0809 0.433 0.1797 1 0.0
Cu1 Cu+2 0.2585 0.0131 0.0536 1 0.0
Sr7 Sr+2 0.1689 0.5253 0.6148 1 0.0
O16 O-2 0.138 0.544 0.4888 1 0.0
O20 O-2 0.0696 0.106 0.0854 1 0.0
O29 O-2 0.1041 0.458 0.0188 1 0.0
Bi6 Bi+3 0.0549 0.0605 0.5697 1 0.0
O15 O-2 0.1577 -0.02 0.3996 1 0.0
O17 O-2 0.1341 -0.039 0.6196 1 0.0
O2 O-2 0.2635 0.247 0.2021 1 0.0
O23 O-2 0.057 0.402 0.3665 1 0.0
Sr8 Sr+2 0.1589 0.0256 0.7232 1 0.0
O1 O-2 0.2587 0.25 0.1015 1 0.0
Cu4 Cu+1 0.2666 0.5148 0.3561 1 0.0
Sr6 Sr+2 0.1736 0.0168 0.5107 1 0.0
O19 O-2 0.1426 0.559 0.9202 1 0.0
O6 O-2 0.2417 0.242 0.5969 1 0.0
Sr9 Sr+2 0.1693 0.5242 0.8259 1 0.0
Bi3 Bi+3 0.0776 0.5138 0.2712 1 0.0
Cu2 Cu+2 0.2532 0.513 0.1498 1 0.0
O26 O-2 -0.006 0.029 0.6397 1 0.0
O8 O-2 0.2568 0.282 0.8018 1 0.0
Cu3 Cu+2 0.2706 0.0198 0.255 1 0.0
O5 O-2 0.239 0.258 0.4959 1 0.0
Sr3 Sr+2 0.1852 0.5144 0.2216 1 0.0
O10 O-2 0.2468 0.25 0.9973 1 0.0
O13 O-2 0.1649 0.002 0.2102 1 0.0
Sr10 Sr+2 0.1801 0.0191 0.9263 1 0.0
Sr1 Sr+2 0.1759 0.5257 0.025 1 0.0
